data_7042457
loop_
_publ_author_name
'Lunsford, Allen M.'
'Goldstein, Kristina F.'
'Cohan, Matthew A.'
'Denny, Jason A.'
'Bhuvanesh, Nattamai'
'Ding, Shengda'
'Hall, Michael B.'
'Darensbourg, Marcetta Y.'

_publ_section_title
;
 Comparisons of MN2S2vs. bipyridine as redox-active ligands to manganese
 and rhenium in (L-L)M'(CO)3Cl complexes.
;
_journal_issue 16
_journal_name_full 'Dalton transactions (Cambridge, England : 2003)'
_journal_page_first 5175
_journal_page_last 5182
_journal_paper_doi 10.1039/c7dt00600d
_journal_volume 46
_journal_year 2017
_chemical_formula_moiety 'C12 H18 Br Fe Mn N3 O4 S2'
_chemical_formula_sum 'C12 H18 Br Fe Mn N3 O4 S2'
_chemical_formula_weight 523.11
_chemical_name_systematic
;
 ?
;
_space_group_crystal_system orthorhombic
_space_group_IT_number 62
_space_group_name_Hall '-P 2ac 2n'
_space_group_name_H-M_alt 'P n m a'
_symmetry_space_group_name_Hall '-P 2ac 2n'
_symmetry_space_group_name_H-M 'P n m a'
_atom_sites_solution_hydrogens geom
_audit_creation_date 2015-02-17
_audit_creation_method
;
Olex2 1.2-beta
(compiled 2014.10.22 svn.r3046 for OlexSys, GUI svn.r4928)
;
_audit_update_record
;
2016-11-21 deposited with the CCDC.
2017-03-13 downloaded from the CCDC.
;
_cell_angle_alpha 90
_cell_angle_beta 90
_cell_angle_gamma 90
_cell_formula_units_Z 4
_cell_length_a 18.6248(15)
_cell_length_b 10.8713(9)
_cell_length_c 9.1657(7)
_cell_measurement_reflns_used 6813
_cell_measurement_temperature 110.15
_cell_measurement_theta_max 60.164
_cell_measurement_theta_min 4.748
_cell_volume 1855.8(3)
_computing_cell_refinement 'SAINT v8.34A (Bruker, 2013)'
_computing_data_reduction 'SAINT v8.34A (Bruker, 2013)'
_computing_molecular_graphics 'Olex2 (Dolomanov et al., 2009)'
_computing_publication_material 'Olex2 (Dolomanov et al., 2009)'
_computing_structure_refinement 'XL (Sheldrick, 2008)'
_diffrn_ambient_temperature 110.15
_diffrn_measured_fraction_theta_full 0.847
_diffrn_measured_fraction_theta_max 0.995
_diffrn_measurement_device_type 'Bruker APEX-II CCD'
_diffrn_measurement_method '\f and \w scans'
_diffrn_radiation_type CuK\a
_diffrn_radiation_wavelength 1.54178
_diffrn_reflns_av_R_equivalents 0.0805
_diffrn_reflns_av_unetI/netI 0.0332
_diffrn_reflns_Laue_measured_fraction_full 0.847
_diffrn_reflns_Laue_measured_fraction_max 0.995
_diffrn_reflns_limit_h_max 21
_diffrn_reflns_limit_h_min -21
_diffrn_reflns_limit_k_max 12
_diffrn_reflns_limit_k_min -12
_diffrn_reflns_limit_l_max 10
_diffrn_reflns_limit_l_min -10
_diffrn_reflns_number 22616
_diffrn_reflns_point_group_measured_fraction_full 0.847
_diffrn_reflns_point_group_measured_fraction_max 0.995
_diffrn_reflns_theta_full 67.679
_diffrn_reflns_theta_max 60.719
_diffrn_reflns_theta_min 4.748
_diffrn_standards_number 0
_exptl_absorpt_coefficient_mu 16.632
_exptl_absorpt_correction_T_max 0.7519
_exptl_absorpt_correction_T_min 0.4851
_exptl_absorpt_correction_type multi-scan
_exptl_absorpt_process_details
;
SADABS-2014/3 (Bruker,2014) was used for absorption correction.
wR2(int) was 0.1186 before and 0.0672 after correction.
The Ratio of minimum to maximum transmission is 0.6452.
The \l/2 correction factor is Not present.
;
_exptl_crystal_colour red
_exptl_crystal_colour_primary red
_exptl_crystal_density_diffrn 1.872
_exptl_crystal_description plate
_exptl_crystal_F_000 1044
_exptl_crystal_size_max 0.08
_exptl_crystal_size_mid 0.07
_exptl_crystal_size_min 0.01
_refine_diff_density_max 0.773
_refine_diff_density_min -0.515
_refine_diff_density_rms 0.105
_refine_ls_extinction_method none
_refine_ls_goodness_of_fit_ref 1.172
_refine_ls_hydrogen_treatment constr
_refine_ls_matrix_type full
_refine_ls_number_parameters 121
_refine_ls_number_reflns 1491
_refine_ls_number_restraints 0
_refine_ls_restrained_S_all 1.172
_refine_ls_R_factor_all 0.0484
_refine_ls_R_factor_gt 0.0432
_refine_ls_shift/su_max 0.000
_refine_ls_shift/su_mean 0.000
_refine_ls_structure_factor_coef Fsqd
_refine_ls_weighting_details 'w=1/[\s^2^(Fo^2^)+(0.0318P)^2^+6.2520P] where P=(Fo^2^+2Fc^2^)/3'
_refine_ls_weighting_scheme calc
_refine_ls_wR_factor_gt 0.0897
_refine_ls_wR_factor_ref 0.0917
_reflns_Friedel_coverage 0.000
_reflns_number_gt 1376
_reflns_number_total 1491
_reflns_threshold_expression 'I > 2\s(I)'
_cod_data_source_file c7dt00600d3.cif
_cod_data_source_block femnbr
_cod_depositor_comments 'Adding full bibliography for 7042451--7042457.cif.'
_cod_database_code 7042457
_shelxl_version_number 2014-3
_shelx_space_group_comment
;
The symmetry employed for this shelxl refinement is uniquely defined
by the following loop, which should always be used as a source of
symmetry information in preference to the above space-group names.
They are only intended as comments.
;
_shelx_estimated_absorpt_t_max 0.851
_shelx_estimated_absorpt_t_min 0.350
_olex2_refinement_description
;
1. Fixed Uiso
 At 1.2 times of:
  All C(H,H) groups
2.a Secondary CH2 refined with riding coordinates:
 C3(H3A,H3B), C1(H1A,H1B), C4(H4A,H4B), C2(H2A,H2B), C5(H5A,H5B)
;
_olex2_submission_special_instructions 'No special instructions were received'

loop_
_space_group_symop_operation_xyz
'x, y, z'
'-x+1/2, -y, z+1/2'
'-x, y+1/2, -z'
'x+1/2, -y+1/2, -z+1/2'
'-x, -y, -z'
'x-1/2, y, -z-1/2'
'x, -y-1/2, z'
'-x-1/2, y-1/2, z-1/2'

loop_
_atom_site_label
_atom_site_type_symbol
_atom_site_fract_x
_atom_site_fract_y
_atom_site_fract_z
_atom_site_U_iso_or_equiv
_atom_site_adp_type
_atom_site_occupancy
_atom_site_site_symmetry_order
_atom_site_calc_flag
_atom_site_refinement_flags_posn
_atom_site_refinement_flags_adp
_atom_site_refinement_flags_occupancy
Br1 Br 0.17623(4) 0.2500 0.80113(8) 0.0223(2) Uani 1 2 d S T P
Fe1 Fe 0.30425(6) 0.2500 0.45902(11) 0.0181(3) Uani 1 2 d S T P
Mn1 Mn 0.12876(6) 0.2500 0.54082(12) 0.0228(3) Uani 1 2 d S T P
S1 S 0.21647(6) 0.39151(12) 0.44556(12) 0.0216(3) Uani 1 1 d . . .
O2 O 0.0544(3) 0.2500 0.2598(6) 0.0421(15) Uani 1 2 d S T P
N1 N 0.3626(2) 0.3688(4) 0.5816(4) 0.0196(9) Uani 1 1 d . . .
O3 O 0.0353(2) 0.0474(4) 0.6444(4) 0.0400(10) Uani 1 1 d . . .
N2 N 0.3412(3) 0.2500 0.2905(7) 0.0232(14) Uani 1 2 d S T P
O1 O 0.3514(3) 0.2500 0.1636(6) 0.0437(15) Uani 1 2 d S T P
C3 C 0.3576(3) 0.3206(4) 0.7350(5) 0.0201(11) Uani 1 1 d . . .
H3A H 0.3130 0.3511 0.7811 0.024 Uiso 1 1 calc R . .
H3B H 0.3989 0.3511 0.7928 0.024 Uiso 1 1 calc R . .
C1 C 0.2533(3) 0.4999(5) 0.5807(5) 0.0246(12) Uani 1 1 d . . .
H1A H 0.2355 0.5841 0.5606 0.030 Uiso 1 1 calc R . .
H1B H 0.2376 0.4762 0.6800 0.030 Uiso 1 1 calc R . .
C4 C 0.4396(3) 0.3688(5) 0.5333(5) 0.0278(13) Uani 1 1 d . . .
H4A H 0.4649 0.4384 0.5802 0.033 Uiso 1 1 calc R . .
H4B H 0.4415 0.3815 0.4264 0.033 Uiso 1 1 calc R . .
C2 C 0.3339(3) 0.4972(5) 0.5715(6) 0.0266(12) Uani 1 1 d . . .
H2A H 0.3493 0.5343 0.4780 0.032 Uiso 1 1 calc R . .
H2B H 0.3543 0.5473 0.6517 0.032 Uiso 1 1 calc R . .
C5 C 0.4780(4) 0.2500 0.5710(8) 0.034(2) Uani 1 2 d S T P
H5A H 0.4877 0.2500 0.6772 0.040 Uiso 1 2 calc RS T P
H5B H 0.5250 0.2500 0.5206 0.040 Uiso 1 2 calc RS T P
C7 C 0.0707(3) 0.1264(6) 0.6040(5) 0.0308(13) Uani 1 1 d . . .
C6 C 0.0835(4) 0.2500 0.3652(9) 0.0292(18) Uani 1 2 d S T P

loop_
_atom_site_aniso_label
_atom_site_aniso_U_11
_atom_site_aniso_U_22
_atom_site_aniso_U_33
_atom_site_aniso_U_23
_atom_site_aniso_U_13
_atom_site_aniso_U_12
Br1 0.0234(4) 0.0249(4) 0.0188(4) 0.000 0.0007(3) 0.000
Fe1 0.0172(6) 0.0213(6) 0.0158(6) 0.000 0.0004(4) 0.000
Mn1 0.0214(6) 0.0300(7) 0.0172(6) 0.000 0.0008(5) 0.000
S1 0.0245(7) 0.0241(7) 0.0161(6) 0.0017(5) -0.0001(5) 0.0027(5)
O2 0.040(3) 0.059(4) 0.028(3) 0.000 -0.007(3) 0.000
N1 0.021(2) 0.022(2) 0.016(2) 0.0039(18) 0.0005(17) -0.0061(18)
O3 0.036(2) 0.046(3) 0.038(2) -0.006(2) 0.0105(18) -0.017(2)
N2 0.022(3) 0.026(3) 0.022(3) 0.000 0.001(3) 0.000
O1 0.053(4) 0.056(4) 0.021(3) 0.000 0.001(3) 0.000
C3 0.024(3) 0.024(3) 0.012(2) -0.002(2) -0.001(2) -0.001(2)
C1 0.039(3) 0.019(3) 0.016(2) -0.001(2) 0.001(2) 0.001(2)
C4 0.019(3) 0.042(3) 0.022(3) 0.004(3) 0.002(2) -0.013(3)
C2 0.041(3) 0.019(3) 0.021(3) 0.000(2) 0.002(2) -0.008(2)
C5 0.017(4) 0.060(6) 0.024(4) 0.000 0.005(3) 0.000
C7 0.027(3) 0.047(4) 0.019(3) -0.012(3) -0.001(2) -0.005(3)
C6 0.019(4) 0.025(4) 0.043(5) 0.000 0.007(4) 0.000

loop_
_atom_type_symbol
_atom_type_description
_atom_type_scat_dispersion_real
_atom_type_scat_dispersion_imag
_atom_type_scat_source
C C 0.0181 0.0091 'International Tables Vol C Tables 4.2.6.8 and 6.1.1.4'
H H 0.0000 0.0000 'International Tables Vol C Tables 4.2.6.8 and 6.1.1.4'
N N 0.0311 0.0180 'International Tables Vol C Tables 4.2.6.8 and 6.1.1.4'
O O 0.0492 0.0322 'International Tables Vol C Tables 4.2.6.8 and 6.1.1.4'
S S 0.3331 0.5567 'International Tables Vol C Tables 4.2.6.8 and 6.1.1.4'
Mn Mn -0.5299 2.8052 'International Tables Vol C Tables 4.2.6.8 and 6.1.1.4'
Fe Fe -1.1336 3.1974 'International Tables Vol C Tables 4.2.6.8 and 6.1.1.4'
Br Br -0.6763 1.2805 'International Tables Vol C Tables 4.2.6.8 and 6.1.1.4'

loop_
_geom_angle_atom_site_label_1
_geom_angle_atom_site_label_2
_geom_angle_atom_site_label_3
_geom_angle
_geom_angle_site_symmetry_1
_geom_angle_site_symmetry_3
S1 Fe1 S1 86.35(7) 7_565 .
N1 Fe1 S1 148.88(12) . 7_565
N1 Fe1 S1 148.88(12) 7_565 .
N1 Fe1 S1 89.11(12) . .
N1 Fe1 S1 89.11(12) 7_565 7_565
N1 Fe1 N1 79.1(2) . 7_565
N2 Fe1 S1 104.24(14) . .
N2 Fe1 S1 104.24(14) . 7_565
N2 Fe1 N1 106.71(19) . .
N2 Fe1 N1 106.71(19) . 7_565
S1 Mn1 Br1 95.99(5) 7_565 .
S1 Mn1 Br1 95.99(5) . .
S1 Mn1 S1 79.42(7) . 7_565
C7 Mn1 Br1 84.72(16) 7_565 .
C7 Mn1 Br1 84.72(16) . .
C7 Mn1 S1 92.67(18) . 7_565
C7 Mn1 S1 172.10(18) 7_565 7_565
C7 Mn1 S1 92.68(18) 7_565 .
C7 Mn1 S1 172.10(18) . .
C7 Mn1 C7 95.2(4) . 7_565
C6 Mn1 Br1 172.7(2) . .
C6 Mn1 S1 89.61(18) . 7_565
C6 Mn1 S1 89.61(18) . .
C6 Mn1 C7 90.4(2) . 7_565
C6 Mn1 C7 90.4(2) . .
Fe1 S1 Mn1 92.08(5) . .
C1 S1 Fe1 97.47(17) . .
C1 S1 Mn1 114.68(17) . .
C3 N1 Fe1 105.2(3) . .
C4 N1 Fe1 110.4(3) . .
C4 N1 C3 109.6(4) . .
C2 N1 Fe1 111.6(3) . .
C2 N1 C3 111.1(4) . .
C2 N1 C4 108.8(4) . .
O1 N2 Fe1 165.2(6) . .
N1 C3 C3 110.4(2) . 7_565
N1 C3 H3A 109.6 . .
N1 C3 H3B 109.6 . .
C3 C3 H3A 109.6 7_565 .
C3 C3 H3B 109.6 7_565 .
H3A C3 H3B 108.1 . .
S1 C1 H1A 109.9 . .
S1 C1 H1B 109.9 . .
H1A C1 H1B 108.3 . .
C2 C1 S1 108.8(3) . .
C2 C1 H1A 109.9 . .
C2 C1 H1B 109.9 . .
N1 C4 H4A 109.1 . .
N1 C4 H4B 109.1 . .
N1 C4 C5 112.5(4) . .
H4A C4 H4B 107.8 . .
C5 C4 H4A 109.1 . .
C5 C4 H4B 109.1 . .
N1 C2 C1 111.8(4) . .
N1 C2 H2A 109.3 . .
N1 C2 H2B 109.3 . .
C1 C2 H2A 109.3 . .
C1 C2 H2B 109.3 . .
H2A C2 H2B 107.9 . .
C4 C5 C4 116.8(6) . 7_565
C4 C5 H5A 108.1 7_565 .
C4 C5 H5A 108.1 . .
C4 C5 H5B 108.1 7_565 .
C4 C5 H5B 108.1 . .
H5A C5 H5B 107.3 . .
O3 C7 Mn1 178.8(5) . .
O2 C6 Mn1 178.2(7) . .

loop_
_geom_bond_atom_site_label_1
_geom_bond_atom_site_label_2
_geom_bond_distance
_geom_bond_site_symmetry_2
Br1 Mn1 2.5445(13) .
Fe1 S1 2.2483(15) .
Fe1 S1 2.2483(15) 7_565
Fe1 N1 2.028(4) 7_565
Fe1 N1 2.028(4) .
Fe1 N2 1.691(6) .
Mn1 S1 2.4078(15) 7_565
Mn1 S1 2.4077(15) .
Mn1 C7 1.819(6) 7_565
Mn1 C7 1.819(6) .
Mn1 C6 1.817(9) .
S1 C1 1.843(5) .
O2 C6 1.108(9) .
N1 C3 1.503(6) .
N1 C4 1.500(6) .
N1 C2 1.498(6) .
O3 C7 1.145(6) .
N2 O1 1.179(7) .
C3 C3 1.536(9) 7_565
C3 H3A 0.9900 .
C3 H3B 0.9900 .
C1 H1A 0.9900 .
C1 H1B 0.9900 .
C1 C2 1.504(7) .
C4 H4A 0.9900 .
C4 H4B 0.9900 .
C4 C5 1.517(7) .
C2 H2A 0.9900 .
C2 H2B 0.9900 .
C5 C4 1.517(7) 7_565
C5 H5A 0.9900 .
C5 H5B 0.9900 .

loop_
_geom_torsion_atom_site_label_1
_geom_torsion_atom_site_label_2
_geom_torsion_atom_site_label_3
_geom_torsion_atom_site_label_4
_geom_torsion
_geom_torsion_site_symmetry_1
_geom_torsion_site_symmetry_4
Fe1 S1 C1 C2 34.0(4) . .
Fe1 N1 C3 C3 36.3(2) . 7_565
Fe1 N1 C4 C5 -69.9(5) . .
Fe1 N1 C2 C1 43.3(5) . .
Mn1 S1 C1 C2 129.8(3) . .
S1 Fe1 N2 O1 44.90(5) 7_565 .
S1 Fe1 N2 O1 -44.90(6) . .
S1 C1 C2 N1 -52.0(5) . .
N1 Fe1 N2 O1 138.32(13) 7_565 .
N1 Fe1 N2 O1 -138.32(13) . .
N1 C4 C5 C4 47.6(8) . 7_565
C3 N1 C4 C5 45.5(5) . .
C3 N1 C2 C1 -73.8(5) . .
C4 N1 C3 C3 -82.4(3) . 7_565
C4 N1 C2 C1 165.4(4) . .
C2 N1 C3 C3 157.3(3) . 7_565
C2 N1 C4 C5 167.3(4) . .
